data_1570062
loop_
_publ_author_name
'Adamek, Jan'
'Marek-Urban, Paulina H'
'Wo&#x17a;niak, Krzysztof'
'Durka, Krzysztof'
'Luli&#x144;ski, Sergiusz'

_publ_section_title
;
 Highly electron-deficient 3,6-diaza-9-borafluorene scaffolds for the
 construction of luminescent chelate complexes.
;
_journal_issue 43
_journal_name_full 'Chemical science'
_journal_page_first 12133
_journal_page_last 12142
_journal_paper_doi 10.1039/d3sc03876a
_journal_volume 14
_journal_year 2023
_chemical_formula_moiety 'C19 H10 B F2 N3 O'
_chemical_formula_sum 'C19 H10 B F2 N3 O'
_chemical_formula_weight 345.11
_chemical_melting_point 304
_space_group_crystal_system monoclinic
_space_group_IT_number 14
_space_group_name_Hall '-P 2ybc'
_space_group_name_H-M_alt 'P 1 21/c 1'
_atom_sites_solution_hydrogens geom
_audit_creation_method SHELXL-2013
_audit_update_record
;
2023-02-21 deposited with the CCDC.	2023-10-05 downloaded from the CCDC.
;
_cell_angle_alpha 90
_cell_angle_beta 108.050(14)
_cell_angle_gamma 90
_cell_formula_units_Z 4
_cell_length_a 11.5664(16)
_cell_length_b 19.025(2)
_cell_length_c 7.3449(9)
_cell_measurement_reflns_used 1926
_cell_measurement_temperature 100(2)
_cell_measurement_theta_max 29.6960
_cell_measurement_theta_min 2.7750
_cell_volume 1536.7(3)
_computing_cell_refinement 'CrysAlisPro 1.171.40.84a (Rigaku OD, 2020)'
_computing_data_collection 'CrysAlisPro 1.171.40.84a (Rigaku OD, 2020)'
_computing_data_reduction 'CrysAlisPro 1.171.40.84a (Rigaku OD, 2020)'
_computing_structure_refinement 'SHELXL-2013 (Sheldrick, 2013)'
_diffrn_ambient_environment N~2~
_diffrn_ambient_temperature 100.01(10)
_diffrn_detector 'CCD plate'
_diffrn_detector_area_resol_mean 5.2195
_diffrn_detector_type Atlas
_diffrn_measured_fraction_theta_full 0.957
_diffrn_measured_fraction_theta_max 0.793
_diffrn_measurement_device 'four-circle diffractometer'
_diffrn_measurement_device_type 'SuperNova, Dual, Cu at home/near, Atlas'
_diffrn_radiation_monochromator mirror
_diffrn_radiation_probe x-ray
_diffrn_radiation_type 'Mo K\a'
_diffrn_radiation_wavelength 0.71073
_diffrn_reflns_av_R_equivalents 0.0545
_diffrn_reflns_av_unetI/netI 0.0906
_diffrn_reflns_Laue_measured_fraction_full 0.957
_diffrn_reflns_Laue_measured_fraction_max 0.793
_diffrn_reflns_limit_h_max 14
_diffrn_reflns_limit_h_min -16
_diffrn_reflns_limit_k_max 18
_diffrn_reflns_limit_k_min -26
_diffrn_reflns_limit_l_max 10
_diffrn_reflns_limit_l_min -10
_diffrn_reflns_number 8467
_diffrn_reflns_point_group_measured_fraction_full 0.957
_diffrn_reflns_point_group_measured_fraction_max 0.793
_diffrn_reflns_theta_full 25.242
_diffrn_reflns_theta_max 30.509
_diffrn_reflns_theta_min 2.139
_diffrn_source 'micro-focus sealed X-ray tube'
_diffrn_source_type 'SuperNova (Mo) X-ray Source'
_exptl_absorpt_coefficient_mu 0.111
_exptl_absorpt_correction_T_max 1.000
_exptl_absorpt_correction_T_min 0.654
_exptl_absorpt_correction_type gaussian
_exptl_absorpt_process_details
;
CrysAlisPro 1.171.40.84a (Rigaku Oxford Diffraction, 2020)
Numerical absorption correction based on gaussian integration over
a multifaceted crystal model
Empirical absorption correction using spherical harmonics,
implemented in SCALE3 ABSPACK scaling algorithm.
;
_exptl_crystal_colour yellow
_exptl_crystal_density_diffrn 1.492
_exptl_crystal_description plate
_exptl_crystal_F_000 704
_exptl_crystal_preparation Luminescent
_exptl_crystal_size_max 0.220
_exptl_crystal_size_mid 0.199
_exptl_crystal_size_min 0.102
_refine_diff_density_max 0.277
_refine_diff_density_min -0.355
_refine_diff_density_rms 0.068
_refine_ls_extinction_method none
_refine_ls_goodness_of_fit_ref 1.082
_refine_ls_hydrogen_treatment constr
_refine_ls_matrix_type full
_refine_ls_number_parameters 235
_refine_ls_number_reflns 3730
_refine_ls_number_restraints 0
_refine_ls_restrained_S_all 1.082
_refine_ls_R_factor_all 0.1125
_refine_ls_R_factor_gt 0.0611
_refine_ls_shift/su_max 0.000
_refine_ls_shift/su_mean 0.000
_refine_ls_structure_factor_coef Fsqd
_refine_ls_weighting_details 'w=1/[\s^2^(Fo^2^)+(0.0382P)^2^+0.4266P] where P=(Fo^2^+2Fc^2^)/3'
_refine_ls_weighting_scheme calc
_refine_ls_wR_factor_gt 0.1142
_refine_ls_wR_factor_ref 0.1488
_reflns_Friedel_coverage 0.000
_reflns_number_gt 2252
_reflns_number_total 3730
_reflns_threshold_expression 'I > 2\s(I)'
_cod_data_source_file d3sc03876a3.cif
_cod_data_source_block 3a
_cod_depositor_comments 'Adding full bibliography for 1570062--1570068.cif.'
_cod_original_cell_volume 1536.7(4)
_cod_original_sg_symbol_H-M 'P 21/c'
_cod_database_code 1570062
_shelx_space_group_comment
;
The symmetry employed for this shelxl refinement is uniquely defined
by the following loop, which should always be used as a source of
symmetry information in preference to the above space-group names.
They are only intended as comments.
;
_oxdiff_exptl_absorpt_empirical_full_min 0.326
_oxdiff_exptl_absorpt_empirical_full_max 4.953
_oxdiff_exptl_absorpt_empirical_details
;
Empirical correction (ABSPACK) includes:
- Absorption correction using spherical harmonics
- Frame scaling
;
_shelxl_version_number 2013-4

loop_
_space_group_symop_operation_xyz
'x, y, z'
'-x, y+1/2, -z+1/2'
'-x, -y, -z'
'x, -y-1/2, z-1/2'

loop_
_atom_site_label
_atom_site_type_symbol
_atom_site_fract_x
_atom_site_fract_y
_atom_site_fract_z
_atom_site_U_iso_or_equiv
_atom_site_adp_type
_atom_site_occupancy
_atom_site_site_symmetry_order
_atom_site_calc_flag
_atom_site_refinement_flags_posn
_atom_site_refinement_flags_adp
_atom_site_refinement_flags_occupancy
_atom_site_disorder_assembly
_atom_site_disorder_group
F2 F 1.16715(12) 0.44833(8) 0.8011(2) 0.0293(4) Uani 1 1 d . . . . .
F1 F 1.17692(12) 0.32110(8) 0.6745(2) 0.0306(4) Uani 1 1 d . . . . .
O1 O 0.65944(15) 0.35658(9) 0.6158(2) 0.0239(4) Uani 1 1 d . . . . .
N3 N 0.65675(18) 0.39046(10) 0.3008(3) 0.0198(5) Uani 1 1 d . . . . .
N2 N 1.02948(19) 0.53223(11) 0.7886(3) 0.0233(5) Uani 1 1 d . . . . .
N1 N 1.04906(19) 0.23058(11) 0.5711(3) 0.0247(5) Uani 1 1 d . . . . .
C15 C 0.5444(2) 0.36937(13) 0.3036(3) 0.0206(5) Uani 1 1 d . . . . .
C6 C 0.9592(2) 0.41908(13) 0.6510(3) 0.0193(5) Uani 1 1 d . . . . .
C1 C 0.9648(2) 0.34453(13) 0.5942(3) 0.0194(5) Uani 1 1 d . . . . .
C8 C 0.8154(2) 0.51057(14) 0.6520(3) 0.0239(6) Uani 1 1 d . . . . .
H8 H 0.7344 0.5275 0.6223 0.029 Uiso 1 1 calc R U . . .
C19 C 0.3339(2) 0.34082(14) 0.1732(4) 0.0247(6) Uani 1 1 d . . . . .
H19 H 0.2600 0.3384 0.0703 0.030 Uiso 1 1 calc R U . . .
C16 C 0.5477(2) 0.34725(13) 0.4873(3) 0.0207(5) Uani 1 1 d . . . . .
C14 C 0.4405(2) 0.36819(13) 0.1427(3) 0.0219(6) Uani 1 1 d . . . . .
C11 C 0.6716(2) 0.41183(14) 0.1372(3) 0.0234(6) Uani 1 1 d . . . . .
H11 H 0.7498 0.4256 0.1333 0.028 Uiso 1 1 calc R U . . .
C10 C 1.0482(2) 0.46738(13) 0.7445(3) 0.0211(5) Uani 1 1 d . . . . .
C13 C 0.4579(2) 0.39283(14) -0.0288(3) 0.0234(6) Uani 1 1 d . . . . .
H13 H 0.3912 0.3948 -0.1433 0.028 Uiso 1 1 calc R U . . .
C7 C 0.8376(2) 0.44202(13) 0.6062(3) 0.0198(5) Uani 1 1 d . . . . .
C3 C 0.8330(2) 0.24627(13) 0.4704(3) 0.0231(6) Uani 1 1 d . . . . .
H3 H 0.7542 0.2267 0.4167 0.028 Uiso 1 1 calc R U . . .
C2 C 0.8468(2) 0.31688(13) 0.5159(3) 0.0204(5) Uani 1 1 d . . . . .
C18 C 0.3381(2) 0.31776(14) 0.3527(4) 0.0252(6) Uani 1 1 d . . . . .
H18 H 0.2659 0.2991 0.3697 0.030 Uiso 1 1 calc R U . . .
C4 C 0.9351(2) 0.20464(14) 0.5041(3) 0.0239(6) Uani 1 1 d . . . . .
H4 H 0.9247 0.1557 0.4792 0.029 Uiso 1 1 calc R U . . .
C5 C 1.0599(2) 0.29806(14) 0.6109(3) 0.0216(5) Uani 1 1 d . . . . .
C17 C 0.4442(2) 0.32030(14) 0.5136(3) 0.0234(6) Uani 1 1 d . . . . .
H17 H 0.4436 0.3039 0.6354 0.028 Uiso 1 1 calc R U . . .
C12 C 0.5715(2) 0.41389(14) -0.0297(3) 0.0252(6) Uani 1 1 d . . . . .
H12 H 0.5822 0.4301 -0.1457 0.030 Uiso 1 1 calc R U . . .
C9 C 0.9129(2) 0.55404(14) 0.7417(3) 0.0241(6) Uani 1 1 d . . . . .
H9 H 0.8969 0.6009 0.7713 0.029 Uiso 1 1 calc R U . . .
B1 B 0.7484(3) 0.37740(16) 0.5128(4) 0.0224(6) Uani 1 1 d . . . . .

loop_
_atom_site_aniso_label
_atom_site_aniso_U_11
_atom_site_aniso_U_22
_atom_site_aniso_U_33
_atom_site_aniso_U_23
_atom_site_aniso_U_13
_atom_site_aniso_U_12
F2 0.0142(7) 0.0258(9) 0.0435(9) -0.0005(7) 0.0026(7) 0.0002(6)
F1 0.0163(8) 0.0287(9) 0.0452(9) -0.0010(7) 0.0072(7) 0.0030(6)
O1 0.0177(9) 0.0286(11) 0.0236(9) -0.0001(8) 0.0039(7) -0.0018(7)
N3 0.0168(11) 0.0175(11) 0.0248(11) -0.0029(8) 0.0060(9) -0.0016(8)
N2 0.0214(11) 0.0221(12) 0.0254(11) -0.0010(9) 0.0059(9) -0.0013(9)
N1 0.0285(12) 0.0189(12) 0.0266(11) 0.0013(9) 0.0082(10) 0.0054(9)
C15 0.0163(12) 0.0183(13) 0.0284(13) -0.0018(10) 0.0088(11) 0.0010(10)
C6 0.0177(12) 0.0207(13) 0.0195(12) 0.0011(10) 0.0060(10) -0.0004(10)
C1 0.0191(13) 0.0180(13) 0.0201(12) 0.0015(9) 0.0046(10) 0.0028(10)
C8 0.0199(13) 0.0249(15) 0.0263(13) -0.0016(11) 0.0064(11) 0.0024(11)
C19 0.0160(13) 0.0227(14) 0.0341(14) -0.0071(11) 0.0057(11) -0.0004(10)
C16 0.0213(13) 0.0172(13) 0.0222(13) -0.0031(10) 0.0047(11) -0.0009(10)
C14 0.0191(13) 0.0178(14) 0.0261(13) -0.0051(10) 0.0032(11) 0.0037(10)
C11 0.0219(13) 0.0226(14) 0.0272(13) -0.0003(10) 0.0099(11) -0.0006(10)
C10 0.0154(12) 0.0237(14) 0.0232(13) 0.0022(10) 0.0046(10) 0.0010(10)
C13 0.0222(13) 0.0231(14) 0.0224(13) -0.0053(10) 0.0031(11) 0.0033(10)
C7 0.0206(13) 0.0199(13) 0.0193(12) -0.0013(10) 0.0067(10) 0.0007(10)
C3 0.0216(13) 0.0187(14) 0.0263(13) -0.0014(10) 0.0037(11) -0.0011(10)
C2 0.0204(13) 0.0223(14) 0.0169(12) 0.0008(10) 0.0036(10) 0.0002(10)
C18 0.0176(13) 0.0224(14) 0.0371(15) -0.0072(11) 0.0110(12) -0.0041(10)
C4 0.0280(14) 0.0205(14) 0.0211(12) -0.0023(10) 0.0047(11) 0.0010(11)
C5 0.0181(13) 0.0225(14) 0.0224(12) 0.0025(10) 0.0037(10) 0.0041(10)
C17 0.0245(14) 0.0210(14) 0.0264(13) -0.0019(10) 0.0103(11) -0.0030(10)
C12 0.0270(15) 0.0264(15) 0.0229(13) -0.0005(11) 0.0087(11) -0.0005(11)
C9 0.0227(14) 0.0206(14) 0.0288(13) -0.0040(11) 0.0076(11) 0.0006(11)
B1 0.0172(14) 0.0242(16) 0.0245(14) 0.0002(12) 0.0046(12) -0.0004(12)

loop_
_atom_type_symbol
_atom_type_description
_atom_type_scat_dispersion_real
_atom_type_scat_dispersion_imag
_atom_type_scat_source
C C 0.0033 0.0016 'International Tables Vol C Tables 4.2.6.8 and 6.1.1.4'
H H 0.0000 0.0000 'International Tables Vol C Tables 4.2.6.8 and 6.1.1.4'
N N 0.0061 0.0033 'International Tables Vol C Tables 4.2.6.8 and 6.1.1.4'
O O 0.0106 0.0060 'International Tables Vol C Tables 4.2.6.8 and 6.1.1.4'
B B 0.0013 0.0007 'International Tables Vol C Tables 4.2.6.8 and 6.1.1.4'
F F 0.0171 0.0103 'International Tables Vol C Tables 4.2.6.8 and 6.1.1.4'

loop_
_exptl_crystal_face_index_h
_exptl_crystal_face_index_k
_exptl_crystal_face_index_l
_exptl_crystal_face_perp_dist
-1 -5 3 0.0084
0 -5 0 0.1006
-1 5 1 0.0558
0 0 0 0.0527
0 0 0 0.0496
0 -5 4 0.0100
-1 -5 0 0.1023
-1 -5 4 0.0082
3 -3 -1 0.0754
2 5 -5 0.1755

loop_
_geom_angle_atom_site_label_1
_geom_angle_atom_site_label_2
_geom_angle_atom_site_label_3
_geom_angle
_geom_angle_site_symmetry_1
_geom_angle_site_symmetry_3
_geom_angle_publ_flag
C16 O1 B1 109.74(18) . . ?
C11 N3 C15 119.6(2) . . ?
C11 N3 B1 133.7(2) . . ?
C15 N3 B1 106.55(19) . . ?
C10 N2 C9 117.1(2) . . ?
C5 N1 C4 117.0(2) . . ?
N3 C15 C14 124.3(2) . . ?
N3 C15 C16 111.1(2) . . ?
C14 C15 C16 124.6(2) . . ?
C10 C6 C7 116.3(2) . . ?
C10 C6 C1 132.8(2) . . ?
C7 C6 C1 110.9(2) . . ?
C5 C1 C2 116.1(2) . . ?
C5 C1 C6 133.3(2) . . ?
C2 C1 C6 110.5(2) . . ?
C9 C8 C7 119.3(2) . . ?
C9 C8 H8 120.3 . . ?
C7 C8 H8 120.3 . . ?
C18 C19 C14 119.6(2) . . ?
C18 C19 H19 120.2 . . ?
C14 C19 H19 120.2 . . ?
O1 C16 C17 129.6(2) . . ?
O1 C16 C15 111.5(2) . . ?
C17 C16 C15 118.9(2) . . ?
C15 C14 C13 115.1(2) . . ?
C15 C14 C19 115.7(2) . . ?
C13 C14 C19 129.2(2) . . ?
N3 C11 C12 119.7(2) . . ?
N3 C11 H11 120.1 . . ?
C12 C11 H11 120.1 . . ?
N2 C10 F2 113.9(2) . . ?
N2 C10 C6 126.1(2) . . ?
F2 C10 C6 119.9(2) . . ?
C12 C13 C14 120.0(2) . . ?
C12 C13 H13 120.0 . . ?
C14 C13 H13 120.0 . . ?
C8 C7 C6 118.6(2) . . ?
C8 C7 B1 132.5(2) . . ?
C6 C7 B1 108.8(2) . . ?
C4 C3 C2 119.1(2) . . ?
C4 C3 H3 120.4 . . ?
C2 C3 H3 120.4 . . ?
C3 C2 C1 119.1(2) . . ?
C3 C2 B1 131.4(2) . . ?
C1 C2 B1 109.2(2) . . ?
C19 C18 C17 123.5(2) . . ?
C19 C18 H18 118.2 . . ?
C17 C18 H18 118.2 . . ?
N1 C4 C3 122.7(2) . . ?
N1 C4 H4 118.6 . . ?
C3 C4 H4 118.6 . . ?
N1 C5 F1 114.1(2) . . ?
N1 C5 C1 125.8(2) . . ?
F1 C5 C1 120.2(2) . . ?
C16 C17 C18 117.7(2) . . ?
C16 C17 H17 121.1 . . ?
C18 C17 H17 121.1 . . ?
C13 C12 C11 121.3(2) . . ?
C13 C12 H12 119.4 . . ?
C11 C12 H12 119.4 . . ?
N2 C9 C8 122.6(2) . . ?
N2 C9 H9 118.7 . . ?
C8 C9 H9 118.7 . . ?
O1 B1 N3 100.27(18) . . ?
O1 B1 C2 113.2(2) . . ?
N3 B1 C2 112.0(2) . . ?
O1 B1 C7 115.6(2) . . ?
N3 B1 C7 115.9(2) . . ?
C2 B1 C7 100.5(2) . . ?

loop_
_geom_bond_atom_site_label_1
_geom_bond_atom_site_label_2
_geom_bond_distance
_geom_bond_site_symmetry_2
_geom_bond_publ_flag
F2 C10 1.357(3) . ?
F1 C5 1.360(3) . ?
O1 C16 1.355(3) . ?
O1 B1 1.507(3) . ?
N3 C11 1.330(3) . ?
N3 C15 1.366(3) . ?
N3 B1 1.609(3) . ?
N2 C10 1.311(3) . ?
N2 C9 1.350(3) . ?
N1 C5 1.314(3) . ?
N1 C4 1.350(3) . ?
C15 C14 1.401(3) . ?
C15 C16 1.403(3) . ?
C6 C10 1.392(3) . ?
C6 C7 1.411(3) . ?
C6 C1 1.485(3) . ?
C1 C5 1.387(3) . ?
C1 C2 1.409(3) . ?
C8 C9 1.389(3) . ?
C8 C7 1.391(3) . ?
C8 H8 0.9500 . ?
C19 C18 1.376(4) . ?
C19 C14 1.419(3) . ?
C19 H19 0.9500 . ?
C16 C17 1.369(3) . ?
C14 C13 1.416(4) . ?
C11 C12 1.402(3) . ?
C11 H11 0.9500 . ?
C13 C12 1.375(3) . ?
C13 H13 0.9500 . ?
C7 B1 1.615(4) . ?
C3 C4 1.379(3) . ?
C3 C2 1.382(3) . ?
C3 H3 0.9500 . ?
C2 B1 1.614(4) . ?
C18 C17 1.417(3) . ?
C18 H18 0.9500 . ?
C4 H4 0.9500 . ?
C17 H17 0.9500 . ?
C12 H12 0.9500 . ?
C9 H9 0.9500 . ?

loop_
_exptl_oxdiff_crystal_face_indexfrac_h
_exptl_oxdiff_crystal_face_indexfrac_k
_exptl_oxdiff_crystal_face_indexfrac_l
_exptl_oxdiff_crystal_face_x
_exptl_oxdiff_crystal_face_y
_exptl_oxdiff_crystal_face_z
-1.0188 -5.0332 2.9993 0.0003 0.0548 -0.3415
0.4923 -5.0158 -0.0020 0.0441 0.1671 -0.0779
-0.9959 5.0101 1.0025 -0.0587 -0.2046 -0.0099
0.4988 -0.0001 0.0012 0.0318 -0.0039 -0.0034
-0.4988 0.0001 -0.0012 -0.0318 0.0039 0.0034
-0.0260 -5.0394 4.0035 0.0811 0.0057 -0.4396
-1.0041 -5.0155 -0.0058 -0.0514 0.1787 -0.0677
-1.0237 -5.0391 4.0010 0.0175 0.0134 -0.4328
2.9938 -3.0043 -0.9962 0.1810 0.1208 0.0261
1.5273 5.0449 -5.0014 -0.0029 0.0240 0.5206
